data_4022277
loop_
_publ_author_name
'Christophe Lucatelli'
'Florian Viton'
'Yves Gimbert'
'Andrew E. Greene'

_publ_section_title
;
 Synthesis of C-3' Methyl Taxotere (Docetaxel)
;
_journal_name_full 'Journal of Organic Chemistry'
_journal_page_first 9468
_journal_page_last 9470
_journal_paper_doi 10.1021/jo026460n
_journal_volume 67
_journal_year 2002
_chemical_formula_moiety 'C19 H21 N O3 '
_chemical_formula_sum 'C19 H21 N O3'
_chemical_formula_weight 311.38
_space_group_IT_number 4
_symmetry_cell_setting monoclinic
_symmetry_Int_Tables_number 4
_symmetry_space_group_name_Hall 'P 2yb'
_symmetry_space_group_name_H-M 'P 1 21 1'
_audit_creation_date 2002-09-10
_audit_creation_method 'by teXsan v1.8'
_cell_angle_alpha 90
_cell_angle_beta 96.4(4)
_cell_angle_gamma 90
_cell_formula_units_Z 2
_cell_length_a 7.2889(7)
_cell_length_b 7.5705(6)
_cell_length_c 15.566(2)
_cell_measurement_reflns_used 0
_cell_measurement_temperature 293.0
_cell_measurement_theta_max 0.0
_cell_measurement_theta_min 0.0
_cell_volume 853.6(5)
_computing_cell_refinement 'Enraf Nonius Kappa CCD'
_computing_data_collection 'Enraf Nonius Kappa CCD'
_computing_data_reduction 'teXsan (MSC, 1992-1997)'
_computing_publication_material 'teXsan (MSC, 1992-1997)'
_computing_structure_refinement 'teXsan (MSC, 1992-1997)'
_diffrn_ambient_temperature 293.0
_diffrn_measurement_device_type 'Quantum CCD'
_diffrn_orient_matrix_UB_11 0.00000
_diffrn_orient_matrix_UB_12 0.00000
_diffrn_orient_matrix_UB_13 0.00000
_diffrn_orient_matrix_UB_21 0.00000
_diffrn_orient_matrix_UB_22 0.00000
_diffrn_orient_matrix_UB_23 0.00000
_diffrn_orient_matrix_UB_31 0.00000
_diffrn_orient_matrix_UB_32 0.00000
_diffrn_orient_matrix_UB_33 0.00000
_diffrn_radiation_detector CCD
_diffrn_radiation_monochromator graphite
_diffrn_radiation_source 'X-ray tube'
_diffrn_radiation_type 'Mo K\a'
_diffrn_radiation_wavelength 0.7107
_diffrn_reflns_av_R_equivalents 0.09683
_diffrn_reflns_av_sigmaI/netI 0.070
_diffrn_reflns_limit_h_max 10
_diffrn_reflns_limit_h_min -8
_diffrn_reflns_limit_k_max 9
_diffrn_reflns_limit_k_min -10
_diffrn_reflns_limit_l_max 18
_diffrn_reflns_limit_l_min -21
_diffrn_reflns_number 10043
_diffrn_reflns_reduction_process 'Lp corrections applied'
_diffrn_reflns_theta_max 29.99
_diffrn_reflns_theta_min 2.63
_diffrn_standards_decay_% 0.00
_diffrn_standards_interval_count 0
_diffrn_standards_number 0
_exptl_absorpt_coefficient_mu 0.082
_exptl_absorpt_correction_type none
_exptl_crystal_colour colourless
_exptl_crystal_density_diffrn 1.211
_exptl_crystal_density_meas ?
_exptl_crystal_description platelet
_exptl_crystal_F_000 332.00
_exptl_crystal_size_max 0.42
_exptl_crystal_size_mid 0.25
_exptl_crystal_size_min 0.14
_refine_diff_density_max 0.22
_refine_diff_density_min -0.23
_refine_ls_extinction_method none
_refine_ls_goodness_of_fit_all 1.903
_refine_ls_goodness_of_fit_ref 1.903
_refine_ls_hydrogen_treatment noref
_refine_ls_matrix_type full
_refine_ls_number_constraints 0
_refine_ls_number_parameters 206
_refine_ls_number_reflns 2805
_refine_ls_number_restraints 0
_refine_ls_R_factor_all 0.0496
_refine_ls_R_factor_gt 0.0496
_refine_ls_shift/su_max 0.0049
_refine_ls_shift/su_mean 0.0007
_refine_ls_structure_factor_coef F
_refine_ls_weighting_details 'w = 1/[\s^2^(Fo) + 0.00031|Fo|^2^]'
_refine_ls_weighting_scheme sigma
_refine_ls_wR_factor_all 0.0664
_refine_ls_wR_factor_ref 0.0664
_reflns_number_gt 2805
_reflns_number_total 4544
_reflns_threshold_expression I>3.00\s(I)
_cod_data_source_file jo026460n_s1.cif
_cod_data_source_block GIMBERTUN
_cod_original_sg_symbol_H-M 'P 21       '
_cod_original_formula_sum 'C19 H21 N O3 '
_cod_database_code 4022277

loop_
_symmetry_equiv_pos_as_xyz
'   +x,   +y,   +z'
'   -x,1/2+y,   -z'

loop_
_atom_site_label
_atom_site_fract_x
_atom_site_fract_y
_atom_site_fract_z
_atom_site_U_iso_or_equiv
_atom_site_occupancy
_atom_site_adp_type
_atom_site_calc_flag
O(12) 0.2609(3) -0.4699 0.5156(1) 0.0667(6) 1.000 Uani d
O(15) 0.2408(3) -0.1825(2) 0.9386(1) 0.0589(5) 1.000 Uani d
O(16) -0.0562(2) 0.1059 0.9594(1) 0.0471(5) 1.000 Uani d
N(1) 0.2689(3) 0.0577(2) 0.8463(1) 0.0352(5) 1.000 Uani d
C(2) 0.2184(4) -0.0286(3) 0.9154(2) 0.0408(6) 1.000 Uani d
C(3) 0.1282(4) 0.1315(3) 0.9509(1) 0.0373(5) 1.000 Uani d
C(4) 0.1868(4) 0.2301(3) 0.8683(1) 0.0349(5) 1.000 Uani d
C(5) 0.4110(4) 0.0218(3) 0.7891(2) 0.0416(6) 1.000 Uani d
C(6) 0.3527(3) -0.1068(3) 0.7165(1) 0.0351(5) 1.000 Uani d
C(7) 0.4302(4) -0.0895(4) 0.6391(2) 0.0539(7) 1.000 Uani d
C(8) 0.3967(4) -0.2130(4) 0.5748(2) 0.0575(7) 1.000 Uani d
C(9) 0.2813(4) -0.3545(3) 0.5840(2) 0.0440(6) 1.000 Uani d
C(10) 0.1996(4) -0.3703(3) 0.6581(2) 0.0481(7) 1.000 Uani d
C(11) 0.2356(4) -0.2479(3) 0.7244(2) 0.0452(6) 1.000 Uani d
C(13) 0.1353(6) -0.6117(5) 0.5184(2) 0.092(1) 1.000 Uani d
C(14) 0.5867(5) -0.0428(5) 0.8417(2) 0.071(1) 1.000 Uani d
C(17) 0.0257(3) 0.2893(3) 0.8055(1) 0.0370(5) 1.000 Uani d
C(18) -0.0743(5) 0.4366(3) 0.8244(2) 0.0531(8) 1.000 Uani d
C(19) -0.2239(5) 0.4918(4) 0.7686(2) 0.0697(9) 1.000 Uani d
C(20) -0.2736(5) 0.4031(4) 0.6927(2) 0.0642(9) 1.000 Uani d
C(21) -0.1765(4) 0.2579(4) 0.6741(2) 0.0565(8) 1.000 Uani d
C(22) -0.0286(4) 0.1984(3) 0.7296(2) 0.0444(6) 1.000 Uani d
C(23) 0.3328(4) 0.3728(3) 0.8885(2) 0.0465(7) 1.000 Uani d
H(1) 0.1948 0.1732 1.0029 0.045 1.000 Uiso c
H(2) 0.4392 0.1307 0.7633 0.050 1.000 Uiso c
H(3) 0.5072 0.0089 0.6308 0.065 1.000 Uiso c
H(4) 0.4538 -0.2009 0.5231 0.069 1.000 Uiso c
H(5) 0.1174 -0.4656 0.6646 0.058 1.000 Uiso c
H(6) 0.1787 -0.2614 0.7760 0.054 1.000 Uiso c
H(7) 0.0143 -0.5664 0.5202 0.111 1.000 Uiso c
H(8) 0.1693 -0.6809 0.5686 0.111 1.000 Uiso c
H(9) 0.1381 -0.6830 0.4684 0.111 1.000 Uiso c
H(10) 0.6325 0.0467 0.8812 0.086 1.000 Uiso c
H(11) 0.5605 -0.1460 0.8728 0.086 1.000 Uiso c
H(12) 0.6768 -0.0692 0.8040 0.086 1.000 Uiso c
H(13) -0.0965 0.1932 0.9969 0.056 1.000 Uiso c
H(14) -0.0397 0.5006 0.8762 0.064 1.000 Uiso c
H(15) -0.2930 0.5920 0.7829 0.084 1.000 Uiso c
H(16) -0.3747 0.4428 0.6538 0.077 1.000 Uiso c
H(17) -0.2110 0.1960 0.6217 0.068 1.000 Uiso c
H(18) 0.0360 0.0951 0.7158 0.053 1.000 Uiso c
H(19) 0.4312 0.3271 0.9273 0.056 1.000 Uiso c
H(20) 0.2794 0.4712 0.9142 0.056 1.000 Uiso c
H(21) 0.3789 0.4089 0.8365 0.056 1.000 Uiso c

loop_
_atom_site_aniso_label
_atom_site_aniso_U_11
_atom_site_aniso_U_22
_atom_site_aniso_U_33
_atom_site_aniso_U_12
_atom_site_aniso_U_13
_atom_site_aniso_U_23
O(12) 0.082(1) 0.075(1) 0.047(1) -0.021(1) 0.0218(9) -0.0208(9)
O(15) 0.081(1) 0.0337(7) 0.067(1) 0.0032(9) 0.031(1) 0.0140(8)
O(16) 0.046(1) 0.0506(8) 0.0473(9) -0.0072(8) 0.0187(8) -0.0079(8)
N(1) 0.038(1) 0.0308(8) 0.0389(9) -0.0043(8) 0.0118(8) 0.0014(8)
C(2) 0.041(1) 0.042(1) 0.040(1) -0.004(1) 0.007(1) -0.002(1)
C(3) 0.048(1) 0.0360(9) 0.029(1) -0.006(1) 0.0090(9) -0.0028(9)
C(4) 0.040(1) 0.0278(9) 0.038(1) -0.0022(9) 0.0094(9) -0.0067(9)
C(5) 0.039(1) 0.038(1) 0.051(1) -0.008(1) 0.020(1) -0.003(1)
C(6) 0.036(1) 0.0319(9) 0.039(1) 0.0031(9) 0.0114(9) 0.0017(9)
C(7) 0.059(2) 0.057(1) 0.049(1) -0.020(1) 0.024(1) -0.003(1)
C(8) 0.061(2) 0.078(2) 0.038(1) -0.025(2) 0.024(1) -0.006(1)
C(9) 0.044(1) 0.052(1) 0.036(1) 0.002(1) 0.007(1) -0.003(1)
C(10) 0.062(2) 0.038(1) 0.047(1) -0.013(1) 0.018(1) -0.001(1)
C(11) 0.061(2) 0.038(1) 0.039(1) -0.008(1) 0.020(1) 0.000(1)
C(13) 0.110(3) 0.090(2) 0.082(2) -0.045(2) 0.034(2) -0.039(2)
C(14) 0.040(2) 0.100(2) 0.073(2) 0.006(2) 0.001(1) -0.025(2)
C(17) 0.042(1) 0.0345(9) 0.036(1) -0.003(1) 0.0106(9) 0.0029(9)
C(18) 0.061(2) 0.047(1) 0.054(1) 0.009(1) 0.016(1) -0.002(1)
C(19) 0.066(2) 0.065(2) 0.081(2) 0.021(2) 0.024(2) 0.003(2)
C(20) 0.047(2) 0.072(2) 0.073(2) 0.008(2) 0.005(1) 0.024(2)
C(21) 0.050(2) 0.067(2) 0.051(1) -0.007(1) -0.001(1) 0.007(1)
C(22) 0.044(1) 0.041(1) 0.048(1) -0.001(1) 0.007(1) -0.002(1)
C(23) 0.050(2) 0.033(1) 0.057(1) -0.010(1) 0.007(1) -0.007(1)

loop_
_atom_type_symbol
_atom_type_oxidation_number
_atom_type_number_in_cell
_atom_type_scat_dispersion_real
_atom_type_scat_dispersion_imag
_atom_type_scat_source
C 0 38 0.002 0.002
;International Tables for Crystallography
(1992, Vol. C, Tables 4.2.6.8 and 6.1.1.1)
;
O 0 6 0.008 0.006
;International Tables for Crystallography
(1992, Vol. C, Tables 4.2.6.8 and 6.1.1.1)
;
N 0 2 0.004 0.003
;International Tables for Crystallography
(1992, Vol. C, Tables 4.2.6.8 and 6.1.1.1)
;
H 0 42 0.000 0.000
;International Tables for Crystallography
(1992, Vol. C, Table 6.1.1.2)
;

loop_
_geom_angle_atom_site_label_1
_geom_angle_atom_site_label_2
_geom_angle_atom_site_label_3
_geom_angle
_geom_angle_publ_flag
C(9) O(12) C(13) 118.3(2) yes
C(3) O(16) H(13) 109.5 no
C(2) N(1) C(4) 95.1(2) yes
C(2) N(1) C(5) 132.2(2) yes
C(4) N(1) C(5) 129.1(2) yes
O(15) C(2) N(1) 131.2(2) yes
O(15) C(2) C(3) 134.7(2) yes
N(1) C(2) C(3) 94.1(2) yes
O(16) C(3) C(2) 113.0(2) yes
O(16) C(3) C(4) 119.8(2) yes
O(16) C(3) H(1) 112.1 no
C(2) C(3) C(4) 85.0(2) yes
C(2) C(3) H(1) 112.1 no
C(4) C(3) H(1) 112.1 no
N(1) C(4) C(3) 85.7(2) yes
N(1) C(4) C(17) 114.5(2) yes
N(1) C(4) C(23) 112.2(2) yes
C(3) C(4) C(17) 113.8(2) yes
C(3) C(4) C(23) 114.3(2) yes
C(17) C(4) C(23) 113.4(2) yes
N(1) C(5) C(6) 114.5(2) yes
N(1) C(5) C(14) 110.0(2) yes
N(1) C(5) H(2) 107.3 no
C(6) C(5) C(14) 110.1(2) yes
C(6) C(5) H(2) 107.3 no
C(14) C(5) H(2) 107.3 no
C(5) C(6) C(7) 118.5(2) yes
C(5) C(6) C(11) 123.7(2) yes
C(7) C(6) C(11) 117.7(2) yes
C(6) C(7) C(8) 120.7(2) yes
C(6) C(7) H(3) 119.6 no
C(8) C(7) H(3) 119.6 no
C(7) C(8) C(9) 120.9(2) yes
C(7) C(8) H(4) 119.5 no
C(9) C(8) H(4) 119.5 no
O(12) C(9) C(8) 115.4(2) yes
O(12) C(9) C(10) 125.5(2) yes
C(8) C(9) C(10) 119.1(2) yes
C(9) C(10) C(11) 120.4(2) yes
C(9) C(10) H(5) 119.8 no
C(11) C(10) H(5) 119.8 no
C(6) C(11) C(10) 121.1(2) yes
C(6) C(11) H(6) 119.4 no
C(10) C(11) H(6) 119.4 no
O(12) C(13) H(7) 109.5 no
O(12) C(13) H(8) 109.5 no
O(12) C(13) H(9) 109.5 no
H(7) C(13) H(8) 109.5 no
H(7) C(13) H(9) 109.5 no
H(8) C(13) H(9) 109.5 no
C(5) C(14) H(10) 109.5 no
C(5) C(14) H(11) 109.5 no
C(5) C(14) H(12) 109.5 no
H(10) C(14) H(11) 109.5 no
H(10) C(14) H(12) 109.5 no
H(11) C(14) H(12) 109.5 no
C(4) C(17) C(18) 119.5(2) yes
C(4) C(17) C(22) 122.1(2) yes
C(18) C(17) C(22) 118.3(2) yes
C(17) C(18) C(19) 120.6(3) yes
C(18) C(19) C(20) 120.5(3) yes
C(18) C(19) H(15) 119.8 no
C(20) C(19) H(15) 119.8 no
C(19) C(20) C(21) 119.2(3) yes
C(19) C(20) H(16) 120.4 no
C(21) C(20) H(16) 120.4 no
C(20) C(21) C(22) 121.3(3) yes
C(20) C(21) H(17) 119.3 no
C(22) C(21) H(17) 119.3 no
C(17) C(22) C(21) 120.0(2) yes
C(17) C(22) H(18) 120.0 no
C(21) C(22) H(18) 120.0 no
C(4) C(23) H(19) 109.5 no
C(4) C(23) H(20) 109.5 no
C(4) C(23) H(21) 109.5 no
H(19) C(23) H(20) 109.5 no
H(19) C(23) H(21) 109.5 no
H(20) C(23) H(21) 109.5 no
C(13) H(7) H(8) 35.3 no
C(13) H(7) H(9) 35.3 no
H(8) H(7) H(9) 60.0 no
C(13) H(8) H(7) 35.3 no
C(13) H(8) H(9) 35.3 no
H(7) H(8) H(9) 60.0 no
C(13) H(9) H(7) 35.3 no
C(13) H(9) H(8) 35.3 no
H(7) H(9) H(8) 60.0 no
C(14) H(10) H(11) 35.3 no
C(14) H(10) H(12) 35.3 no
H(11) H(10) H(12) 60.0 no
C(14) H(11) H(10) 35.3 no
C(14) H(11) H(12) 35.3 no
H(10) H(11) H(12) 60.0 no
C(14) H(12) H(10) 35.3 no
C(14) H(12) H(11) 35.3 no
H(10) H(12) H(11) 60.0 no
C(23) H(19) H(20) 35.3 no
C(23) H(19) H(21) 35.3 no
H(20) H(19) H(21) 60.0 no
C(23) H(20) H(19) 35.3 no
C(23) H(20) H(21) 35.3 no
H(19) H(20) H(21) 60.0 no
C(23) H(21) H(19) 35.3 no
C(23) H(21) H(20) 35.3 no
H(19) H(21) H(20) 60.0 no

loop_
_geom_bond_atom_site_label_1
_geom_bond_atom_site_label_2
_geom_bond_distance
_geom_bond_publ_flag
O(12) C(9) 1.372(3) yes
O(12) C(13) 1.414(4) yes
O(15) C(2) 1.225(3) yes
O(16) C(3) 1.379(3) yes
O(16) H(13) 0.95 no
N(1) C(2) 1.344(3) yes
N(1) C(4) 1.492(3) yes
N(1) C(5) 1.465(3) yes
C(2) C(3) 1.513(4) yes
C(3) C(4) 1.586(3) yes
C(3) H(1) 0.95 no
C(4) C(17) 1.510(3) yes
C(4) C(23) 1.525(3) yes
C(5) C(6) 1.517(3) yes
C(5) C(14) 1.522(4) yes
C(5) H(2) 0.95 no
C(6) C(7) 1.392(4) yes
C(6) C(11) 1.381(3) yes
C(7) C(8) 1.373(4) yes
C(7) H(3) 0.95 no
C(8) C(9) 1.379(4) yes
C(8) H(4) 0.95 no
C(9) C(10) 1.362(4) yes
C(10) C(11) 1.390(3) yes
C(10) H(5) 0.95 no
C(11) H(6) 0.95 no
C(13) H(7) 0.95 no
C(13) H(8) 0.95 no
C(13) H(9) 0.95 no
C(14) H(10) 0.95 no
C(14) H(11) 0.95 no
C(14) H(12) 0.95 no
C(17) C(18) 1.381(4) yes
C(17) C(22) 1.387(3) yes
C(18) C(19) 1.381(4) yes
C(18) H(14) 0.95 no
C(19) C(20) 1.372(5) yes
C(19) H(15) 0.95 no
C(20) C(21) 1.356(4) yes
C(20) H(16) 0.95 no
C(21) C(22) 1.380(4) yes
C(21) H(17) 0.95 no
C(22) H(18) 0.95 no
C(23) H(19) 0.95 no
C(23) H(20) 0.95 no
C(23) H(21) 0.95 no
H(7) H(8) 1.55 no
H(7) H(9) 1.55 no
H(8) H(9) 1.55 no
H(10) H(11) 1.55 no
H(10) H(12) 1.55 no
H(11) H(12) 1.55 no
H(19) H(20) 1.55 no
H(19) H(21) 1.55 no
H(20) H(21) 1.55 no

loop_
_geom_contact_atom_site_label_1
_geom_contact_atom_site_label_2
_geom_contact_distance
_geom_contact_site_symmetry_2
_geom_contact_publ_flag
O(12) C(21) 3.416(3) 2_546 no
O(12) C(8) 3.518(4) 2_646 no
O(12) C(7) 3.592(4) 2_646 no
O(15) O(16) 2.715(3) 2_547 no
O(15) C(23) 3.537(4) 1_545 no
O(16) C(14) 3.215(4) 1_455 no

loop_
_cod_related_entry_id
_cod_related_entry_database
_cod_related_entry_code
1 ChemSpider 21176919
